data_7017720
loop_
_publ_author_name
'Castillo, Carmen E.'
'Davies, David L.'
'Klair, Anne-K Duhme'
'Singh, Kuldip'
'Singh, Shalini'

_publ_section_title
;
 Luminescent iridium complexes for detection of molybdate.
;
_journal_issue 2
_journal_name_full 'Dalton transactions (Cambridge, England : 2003)'
_journal_page_first 628
_journal_page_last 635
_journal_paper_doi 10.1039/c1dt11360g
_journal_volume 41
_journal_year 2012
_chemical_formula_moiety '(C41 H35 N7 O3 Ir)(P F6)(C H Cl3)(C H2 Cl2)'
_chemical_formula_sum 'C43 H38 Cl5 F6 Ir N7 O3 P'
_chemical_formula_weight 1215.22
_chemical_name_systematic
;
?
;
_space_group_IT_number 15
_symmetry_cell_setting monoclinic
_symmetry_space_group_name_Hall '-C 2yc'
_symmetry_space_group_name_H-M 'C 1 2/c 1'
_atom_sites_solution_hydrogens geom
_atom_sites_solution_primary direct
_atom_sites_solution_secondary difmap
_audit_creation_method SHELXL-97
_cell_angle_alpha 90.00
_cell_angle_beta 99.084(7)
_cell_angle_gamma 90.00
_cell_formula_units_Z 8
_cell_length_a 24.571(6)
_cell_length_b 12.865(2)
_cell_length_c 29.199(6)
_cell_measurement_reflns_used 881
_cell_measurement_temperature 150(2)
_cell_measurement_theta_max 23.359
_cell_measurement_theta_min 2.826
_cell_volume 9114(3)
_computing_cell_refinement 'Bruker SMART'
_computing_data_collection 'Bruker SMART'
_computing_data_reduction 'Bruker SHELXTL'
_computing_molecular_graphics 'Bruker SHELXTL'
_computing_publication_material 'Bruker SHELXTL'
_computing_structure_refinement 'SHELXL-97 (Sheldrick, 1997)'
_computing_structure_solution 'SHELXS-97 (Sheldrick, 1990)'
_diffrn_ambient_temperature 150(2)
_diffrn_measured_fraction_theta_full 0.999
_diffrn_measured_fraction_theta_max 0.999
_diffrn_measurement_device_type 'Bruker Apex 2000 CCD area detector'
_diffrn_measurement_method 'phi and omega scans'
_diffrn_radiation_monochromator graphite
_diffrn_radiation_source 'fine-focus sealed tube'
_diffrn_radiation_type MoK\a
_diffrn_radiation_wavelength 0.71073
_diffrn_reflns_av_R_equivalents 0.0000
_diffrn_reflns_av_sigmaI/netI 0.0978
_diffrn_reflns_limit_h_max 29
_diffrn_reflns_limit_h_min -30
_diffrn_reflns_limit_k_max 15
_diffrn_reflns_limit_k_min 0
_diffrn_reflns_limit_l_max 36
_diffrn_reflns_limit_l_min 0
_diffrn_reflns_number 8945
_diffrn_reflns_theta_full 26.00
_diffrn_reflns_theta_max 26.00
_diffrn_reflns_theta_min 1.41
_exptl_absorpt_coefficient_mu 3.332
_exptl_absorpt_correction_T_max 0.862
_exptl_absorpt_correction_T_min 0.624
_exptl_absorpt_correction_type empirical
_exptl_absorpt_process_details
;
absorption correction based on 9217 reflections(SADABS);Rint 0.0942 before
correction and 0.0420 after.
;
_exptl_crystal_colour yellow
_exptl_crystal_density_diffrn 1.771
_exptl_crystal_density_method 'not measured'
_exptl_crystal_description plate
_exptl_crystal_F_000 4800
_exptl_crystal_size_max 0.23
_exptl_crystal_size_mid 0.15
_exptl_crystal_size_min 0.03
_refine_diff_density_max 1.125
_refine_diff_density_min -0.499
_refine_diff_density_rms 0.111
_refine_ls_extinction_method none
_refine_ls_goodness_of_fit_ref 0.856
_refine_ls_hydrogen_treatment constr
_refine_ls_matrix_type full
_refine_ls_number_parameters 536
_refine_ls_number_reflns 8945
_refine_ls_number_restraints 0
_refine_ls_restrained_S_all 0.856
_refine_ls_R_factor_all 0.0653
_refine_ls_R_factor_gt 0.0433
_refine_ls_shift/su_max 0.001
_refine_ls_shift/su_mean 0.000
_refine_ls_structure_factor_coef Fsqd
_refine_ls_weighting_details 'calc w=1/[\s^2^(Fo^2^)+(0.0305P)^2^+0.0000P] where P=(Fo^2^+2Fc^2^)/3'
_refine_ls_weighting_scheme calc
_refine_ls_wR_factor_gt 0.0846
_refine_ls_wR_factor_ref 0.0888
_reflns_number_gt 5897
_reflns_number_total 8945
_reflns_threshold_expression >2sigma(I)
_cod_data_source_file c1dt11360g.txt
_cod_data_source_block 08068
_cod_depositor_comments
;
The following automatic conversions were performed:

'_symmetry_cell_setting' value 'Monoclinic' changed to 'monoclinic'
according to /home/saulius/struct/CIF-dictionaries/cif_core.dic
dictionary named 'cif_core.dic' version 2.4.1 from 2010-06-29.

Automatic conversion script
Id: cif_fix_values 1715 2011-07-08 13:25:40Z adriana 
;
_cod_original_sg_symbol_H-M C2/c
_cod_database_code 7017720

loop_
_symmetry_equiv_pos_as_xyz
'x, y, z'
'-x, y, -z+1/2'
'x+1/2, y+1/2, z'
'-x+1/2, y+1/2, -z+1/2'
'-x, -y, -z'
'x, -y, z-1/2'
'-x+1/2, -y+1/2, -z'
'x+1/2, -y+1/2, z-1/2'

loop_
_atom_site_label
_atom_site_type_symbol
_atom_site_fract_x
_atom_site_fract_y
_atom_site_fract_z
_atom_site_U_iso_or_equiv
_atom_site_adp_type
_atom_site_occupancy
_atom_site_symmetry_multiplicity
_atom_site_calc_flag
_atom_site_refinement_flags
Ir1 Ir 0.204313(9) 0.132912(18) 0.136022(8) 0.03385(8) Uani 1 1 d .
O1 O 0.05617(19) 0.5297(3) -0.05942(15) 0.0575(13) Uani 1 1 d .
O2 O -0.07035(18) 0.3128(3) -0.05490(16) 0.0602(13) Uani 1 1 d .
O3 O -0.15927(19) 0.3153(4) -0.12110(15) 0.0626(14) Uani 1 1 d .
N1 N 0.20095(19) 0.2344(4) 0.18774(17) 0.0395(13) Uani 1 1 d .
N2 N 0.18388(19) 0.1938(4) 0.22702(17) 0.0401(13) Uani 1 1 d .
N3 N 0.2154(2) 0.0196(4) 0.09164(16) 0.0376(13) Uani 1 1 d .
N4 N 0.2645(2) -0.0285(4) 0.09922(17) 0.0442(14) Uani 1 1 d .
N5 N 0.22215(19) 0.2448(3) 0.08677(16) 0.0332(12) Uani 1 1 d .
N6 N 0.12481(19) 0.1767(4) 0.10193(16) 0.0366(12) Uani 1 1 d .
N7 N 0.03064(18) 0.3864(3) -0.02334(15) 0.0363(12) Uani 1 1 d .
H7A H 0.0016 0.3497 -0.0192 0.044 Uiso 1 1 calc R
C1 C 0.2152(2) 0.3342(5) 0.1989(2) 0.0411(16) Uani 1 1 d .
H1 H 0.2287 0.3828 0.1790 0.049 Uiso 1 1 calc R
C2 C 0.2071(2) 0.3544(5) 0.2442(2) 0.0431(16) Uani 1 1 d .
H2 H 0.2145 0.4180 0.2606 0.052 Uiso 1 1 calc R
C3 C 0.1868(3) 0.2679(5) 0.2603(2) 0.0445(17) Uani 1 1 d .
H3 H 0.1763 0.2596 0.2900 0.053 Uiso 1 1 calc R
C4 C 0.1693(2) 0.0849(5) 0.2238(2) 0.0348(14) Uani 1 1 d .
C5 C 0.1492(3) 0.0366(5) 0.2594(2) 0.0483(17) Uani 1 1 d .
H5 H 0.1451 0.0739 0.2868 0.058 Uiso 1 1 calc R
C6 C 0.1352(3) -0.0645(5) 0.2550(2) 0.0534(19) Uani 1 1 d .
C7 C 0.1414(2) -0.1161(5) 0.2143(2) 0.0475(17) Uani 1 1 d .
H7 H 0.1308 -0.1869 0.2104 0.057 Uiso 1 1 calc R
C8 C 0.1630(2) -0.0652(5) 0.1795(2) 0.0404(16) Uani 1 1 d .
H8 H 0.1680 -0.1032 0.1526 0.048 Uiso 1 1 calc R
C9 C 0.1776(2) 0.0381(4) 0.1822(2) 0.0336(14) Uani 1 1 d .
C10 C 0.1866(3) -0.0299(5) 0.0542(2) 0.0502(18) Uani 1 1 d .
H10 H 0.1503 -0.0125 0.0400 0.060 Uiso 1 1 calc R
C11 C 0.2178(3) -0.1086(5) 0.0398(2) 0.060(2) Uani 1 1 d .
H11 H 0.2073 -0.1555 0.0148 0.072 Uiso 1 1 calc R
C12 C 0.2669(3) -0.1055(5) 0.0687(2) 0.058(2) Uani 1 1 d .
H12 H 0.2974 -0.1500 0.0675 0.069 Uiso 1 1 calc R
C13 C 0.3016(3) 0.0086(5) 0.1384(2) 0.0453(17) Uani 1 1 d .
C14 C 0.3541(3) -0.0352(6) 0.1530(3) 0.072(3) Uani 1 1 d .
H14 H 0.3657 -0.0923 0.1363 0.087 Uiso 1 1 calc R
C15 C 0.3881(3) 0.0020(7) 0.1900(3) 0.072(2) Uani 1 1 d .
C16 C 0.3682(3) 0.0810(6) 0.2141(2) 0.062(2) Uani 1 1 d .
H16 H 0.3907 0.1065 0.2412 0.074 Uiso 1 1 calc R
C17 C 0.3171(2) 0.1251(5) 0.2008(2) 0.0442(16) Uani 1 1 d .
H17 H 0.3059 0.1811 0.2183 0.053 Uiso 1 1 calc R
C18 C 0.2816(2) 0.0897(4) 0.1622(2) 0.0372(15) Uani 1 1 d .
C19 C 0.1119(3) -0.1183(5) 0.2933(3) 0.079(2) Uani 1 1 d .
H19A H 0.0877 -0.1751 0.2802 0.119 Uiso 1 1 calc R
H19B H 0.0907 -0.0684 0.3087 0.119 Uiso 1 1 calc R
H19C H 0.1420 -0.1464 0.3158 0.119 Uiso 1 1 calc R
C20 C 0.4436(3) -0.0463(8) 0.2053(3) 0.125(4) Uani 1 1 d .
H20A H 0.4724 0.0004 0.1977 0.187 Uiso 1 1 calc R
H20B H 0.4458 -0.1128 0.1893 0.187 Uiso 1 1 calc R
H20C H 0.4490 -0.0580 0.2389 0.187 Uiso 1 1 calc R
C21 C 0.2722(2) 0.2787(5) 0.0803(2) 0.0410(16) Uani 1 1 d .
H21 H 0.3042 0.2508 0.0987 0.049 Uiso 1 1 calc R
C22 C 0.2781(3) 0.3547(5) 0.0467(2) 0.0466(17) Uani 1 1 d .
H22 H 0.3137 0.3792 0.0431 0.056 Uiso 1 1 calc R
C23 C 0.2322(2) 0.3928(4) 0.0195(2) 0.0423(16) Uani 1 1 d .
H23 H 0.2358 0.4427 -0.0038 0.051 Uiso 1 1 calc R
C24 C 0.1798(2) 0.3589(4) 0.02581(19) 0.0363(14) Uani 1 1 d .
C25 C 0.1770(2) 0.2848(4) 0.05991(19) 0.0316(14) Uani 1 1 d .
C26 C 0.1251(2) 0.2490(4) 0.0682(2) 0.0330(14) Uani 1 1 d .
C27 C 0.0756(2) 0.2858(4) 0.0415(2) 0.0375(15) Uani 1 1 d .
C28 C 0.0246(3) 0.2486(5) 0.0529(2) 0.0466(17) Uani 1 1 d .
H28 H -0.0095 0.2736 0.0367 0.056 Uiso 1 1 calc R
C29 C 0.0256(3) 0.1783(5) 0.0866(2) 0.0516(19) Uani 1 1 d .
H29 H -0.0081 0.1520 0.0941 0.062 Uiso 1 1 calc R
C30 C 0.0756(3) 0.1431(5) 0.1109(2) 0.0495(18) Uani 1 1 d .
H30 H 0.0750 0.0932 0.1348 0.059 Uiso 1 1 calc R
C31 C 0.0805(2) 0.3587(4) 0.00423(19) 0.0364(14) Uani 1 1 d .
C32 C 0.1302(2) 0.3947(4) -0.0018(2) 0.0412(16) Uani 1 1 d .
H32 H 0.1324 0.4454 -0.0251 0.049 Uiso 1 1 calc R
C33 C 0.0218(3) 0.4627(5) -0.0556(2) 0.0430(16) Uani 1 1 d .
C34 C -0.0321(3) 0.4615(4) -0.0878(2) 0.0398(16) Uani 1 1 d .
C35 C -0.0378(3) 0.5384(5) -0.1220(2) 0.0497(18) Uani 1 1 d .
H35 H -0.0088 0.5870 -0.1229 0.060 Uiso 1 1 calc R
C36 C -0.0843(3) 0.5444(6) -0.1543(3) 0.066(2) Uani 1 1 d .
H36 H -0.0883 0.5994 -0.1762 0.080 Uiso 1 1 calc R
C37 C -0.1262(3) 0.4705(6) -0.1553(2) 0.068(2) Uani 1 1 d .
H37 H -0.1577 0.4737 -0.1788 0.081 Uiso 1 1 calc R
C38 C -0.1220(3) 0.3924(5) -0.1220(2) 0.0484(17) Uani 1 1 d .
C39 C -0.0751(3) 0.3909(5) -0.0870(2) 0.0442(16) Uani 1 1 d .
C40 C -0.2110(3) 0.3280(6) -0.1501(2) 0.071(2) Uani 1 1 d .
H40A H -0.2285 0.3922 -0.1417 0.106 Uiso 1 1 calc R
H40B H -0.2348 0.2686 -0.1461 0.106 Uiso 1 1 calc R
H40C H -0.2054 0.3320 -0.1826 0.106 Uiso 1 1 calc R
C41 C -0.1125(3) 0.3106(6) -0.0237(2) 0.072(2) Uani 1 1 d .
H41A H -0.1158 0.3800 -0.0105 0.109 Uiso 1 1 calc R
H41B H -0.1014 0.2607 0.0014 0.109 Uiso 1 1 calc R
H41C H -0.1481 0.2898 -0.0413 0.109 Uiso 1 1 calc R
P1 P 0.14229(8) 0.87444(15) 0.90082(6) 0.0513(5) Uani 1 1 d .
F1 F 0.12745(17) 0.9437(3) 0.94212(13) 0.0796(13) Uani 1 1 d .
F2 F 0.11338(19) 0.7772(3) 0.91903(14) 0.0850(14) Uani 1 1 d .
F3 F 0.19943(18) 0.8434(4) 0.93168(14) 0.0964(16) Uani 1 1 d .
F4 F 0.15771(15) 0.8046(3) 0.85935(12) 0.0605(11) Uani 1 1 d .
F5 F 0.17198(16) 0.9725(3) 0.88154(14) 0.0722(12) Uani 1 1 d .
F6 F 0.08532(14) 0.9065(3) 0.86978(13) 0.0647(11) Uani 1 1 d .

loop_
_atom_site_aniso_label
_atom_site_aniso_U_11
_atom_site_aniso_U_22
_atom_site_aniso_U_33
_atom_site_aniso_U_23
_atom_site_aniso_U_13
_atom_site_aniso_U_12
Ir1 0.03229(13) 0.04201(14) 0.02652(13) 0.00303(13) 0.00235(9) -0.00248(13)
O1 0.060(3) 0.048(3) 0.059(3) 0.022(2) -0.007(2) -0.008(2)
O2 0.057(3) 0.060(3) 0.059(3) 0.028(3) -0.006(3) -0.005(2)
O3 0.056(3) 0.070(3) 0.056(3) 0.007(3) -0.011(3) 0.001(3)
N1 0.035(3) 0.049(3) 0.035(3) 0.008(3) 0.006(2) 0.009(3)
N2 0.035(3) 0.056(4) 0.031(3) 0.011(3) 0.009(2) 0.009(3)
N3 0.046(3) 0.047(3) 0.020(3) 0.006(2) 0.005(2) -0.010(3)
N4 0.061(4) 0.046(3) 0.027(3) 0.002(3) 0.011(3) 0.012(3)
N5 0.030(3) 0.038(3) 0.034(3) -0.002(2) 0.009(2) -0.009(2)
N6 0.032(3) 0.050(3) 0.025(3) 0.003(2) -0.002(2) -0.006(2)
N7 0.034(3) 0.037(3) 0.037(3) 0.009(2) 0.003(2) 0.001(2)
C1 0.034(4) 0.037(4) 0.050(4) 0.007(3) 0.000(3) 0.002(3)
C2 0.050(4) 0.040(4) 0.037(4) -0.007(3) 0.003(3) 0.007(3)
C3 0.055(4) 0.051(4) 0.028(4) -0.006(3) 0.007(3) 0.009(4)
C4 0.038(4) 0.034(3) 0.032(4) 0.010(3) 0.007(3) 0.001(3)
C5 0.062(5) 0.043(4) 0.043(4) 0.004(3) 0.018(4) 0.010(4)
C6 0.064(5) 0.056(5) 0.046(5) 0.015(4) 0.031(4) -0.001(4)
C7 0.042(4) 0.043(4) 0.061(5) 0.013(4) 0.016(3) 0.006(3)
C8 0.044(4) 0.052(4) 0.025(4) 0.003(3) 0.005(3) 0.006(3)
C9 0.026(3) 0.037(4) 0.038(4) 0.004(3) 0.005(3) 0.000(3)
C10 0.061(5) 0.052(4) 0.040(4) 0.010(3) 0.018(4) -0.021(4)
C11 0.099(6) 0.045(5) 0.041(4) -0.008(4) 0.024(4) -0.023(4)
C12 0.102(6) 0.044(4) 0.029(4) 0.007(3) 0.017(4) 0.007(4)
C13 0.047(4) 0.053(4) 0.037(4) 0.007(3) 0.011(3) 0.012(3)
C14 0.075(6) 0.105(7) 0.048(5) 0.028(5) 0.042(4) 0.051(5)
C15 0.043(5) 0.133(8) 0.036(5) 0.005(5) 0.000(4) 0.022(5)
C16 0.036(4) 0.100(6) 0.046(5) 0.017(4) -0.001(4) -0.005(4)
C17 0.036(4) 0.054(4) 0.041(4) 0.008(3) -0.002(3) -0.002(3)
C18 0.036(4) 0.037(3) 0.040(4) 0.003(3) 0.010(3) 0.002(3)
C19 0.099(6) 0.067(5) 0.082(6) 0.014(5) 0.045(5) -0.006(5)
C20 0.080(7) 0.218(12) 0.076(7) 0.006(7) 0.009(5) 0.079(7)
C21 0.041(4) 0.048(4) 0.032(4) -0.003(3) -0.001(3) -0.007(3)
C22 0.038(4) 0.048(4) 0.056(4) -0.002(4) 0.014(3) -0.016(3)
C23 0.045(4) 0.042(4) 0.042(4) 0.005(3) 0.012(3) -0.009(3)
C24 0.043(4) 0.036(4) 0.031(3) -0.006(3) 0.012(3) 0.000(3)
C25 0.031(3) 0.038(4) 0.026(3) 0.008(3) 0.003(3) -0.001(3)
C26 0.038(4) 0.033(3) 0.029(4) -0.001(3) 0.010(3) 0.000(3)
C27 0.042(4) 0.034(3) 0.036(4) 0.002(3) 0.002(3) -0.004(3)
C28 0.040(4) 0.055(4) 0.042(4) 0.011(3) -0.004(3) -0.010(3)
C29 0.036(4) 0.072(5) 0.046(4) 0.021(4) 0.004(3) -0.005(4)
C30 0.053(4) 0.060(5) 0.036(4) 0.020(3) 0.008(3) -0.015(4)
C31 0.043(4) 0.033(3) 0.033(3) 0.008(3) 0.004(3) -0.002(3)
C32 0.048(4) 0.039(4) 0.036(4) 0.010(3) 0.004(3) 0.000(3)
C33 0.057(5) 0.037(4) 0.036(4) 0.003(3) 0.011(3) 0.002(3)
C34 0.052(4) 0.032(4) 0.035(4) 0.003(3) 0.005(3) 0.015(3)
C35 0.055(5) 0.055(4) 0.041(4) 0.014(3) 0.012(4) 0.007(4)
C36 0.067(6) 0.077(6) 0.056(5) 0.031(4) 0.013(4) 0.009(5)
C37 0.063(5) 0.094(6) 0.045(5) 0.024(4) 0.009(4) 0.041(5)
C38 0.055(4) 0.051(4) 0.039(4) 0.006(3) 0.007(3) 0.006(4)
C39 0.055(4) 0.044(4) 0.032(4) 0.012(3) 0.000(3) 0.006(3)
C40 0.042(4) 0.105(6) 0.058(5) 0.006(4) -0.015(4) -0.003(4)
C41 0.080(6) 0.077(6) 0.056(5) 0.021(4) -0.001(4) -0.027(5)
P1 0.0612(12) 0.0582(12) 0.0342(10) -0.0010(10) 0.0068(9) 0.0154(11)
F1 0.097(3) 0.093(3) 0.050(3) -0.012(2) 0.016(2) 0.042(3)
F2 0.123(4) 0.068(3) 0.075(3) 0.024(2) 0.048(3) 0.007(3)
F3 0.098(3) 0.128(4) 0.054(3) -0.029(3) -0.015(2) 0.057(3)
F4 0.069(3) 0.077(3) 0.035(2) -0.012(2) 0.0092(19) 0.008(2)
F5 0.070(3) 0.067(3) 0.078(3) -0.002(2) 0.008(2) -0.013(2)
F6 0.052(2) 0.076(3) 0.064(3) 0.002(2) 0.001(2) 0.001(2)

loop_
_atom_type_symbol
_atom_type_description
_atom_type_scat_dispersion_real
_atom_type_scat_dispersion_imag
_atom_type_scat_source
C C 0.0033 0.0016 'International Tables Vol C Tables 4.2.6.8 and 6.1.1.4'
H H 0.0000 0.0000 'International Tables Vol C Tables 4.2.6.8 and 6.1.1.4'
N N 0.0061 0.0033 'International Tables Vol C Tables 4.2.6.8 and 6.1.1.4'
O O 0.0106 0.0060 'International Tables Vol C Tables 4.2.6.8 and 6.1.1.4'
F F 0.0171 0.0103 'International Tables Vol C Tables 4.2.6.8 and 6.1.1.4'
P P 0.1023 0.0942 'International Tables Vol C Tables 4.2.6.8 and 6.1.1.4'
Ir Ir -1.4442 7.9887 'International Tables Vol C Tables 4.2.6.8 and 6.1.1.4'
Cl Cl 0.1484 0.1585 'International Tables Vol C Tables 4.2.6.8 and 6.1.1.4'

loop_
_geom_angle_atom_site_label_1
_geom_angle_atom_site_label_2
_geom_angle_atom_site_label_3
_geom_angle
N3 Ir1 C9 94.9(2)
N3 Ir1 N1 171.32(19)
C9 Ir1 N1 80.4(2)
N3 Ir1 C18 80.1(2)
C9 Ir1 C18 88.0(2)
N1 Ir1 C18 92.4(2)
N3 Ir1 N6 95.66(19)
C9 Ir1 N6 95.9(2)
N1 Ir1 N6 92.07(18)
C18 Ir1 N6 174.5(2)
N3 Ir1 N5 89.51(17)
C9 Ir1 N5 172.1(2)
N1 Ir1 N5 96.08(18)
C18 Ir1 N5 99.3(2)
N6 Ir1 N5 77.07(18)
C39 O2 C41 116.3(5)
C38 O3 C40 116.6(5)
C1 N1 N2 104.9(5)
C1 N1 Ir1 139.2(4)
N2 N1 Ir1 115.6(4)
C3 N2 N1 109.9(5)
C3 N2 C4 135.5(5)
N1 N2 C4 114.6(5)
N4 N3 C10 104.7(5)
N4 N3 Ir1 116.1(4)
C10 N3 Ir1 139.1(5)
C12 N4 N3 111.4(6)
C12 N4 C13 133.7(6)
N3 N4 C13 114.9(5)
C21 N5 C25 118.6(5)
C21 N5 Ir1 127.2(4)
C25 N5 Ir1 114.2(4)
C30 N6 C26 118.0(5)
C30 N6 Ir1 127.6(4)
C26 N6 Ir1 114.3(4)
C33 N7 C31 127.8(5)
C33 N7 H7A 116.1
C31 N7 H7A 116.1
N1 C1 C2 109.6(6)
N1 C1 H1 125.2
C2 C1 H1 125.2
C3 C2 C1 107.2(6)
C3 C2 H2 126.4
C1 C2 H2 126.4
C2 C3 N2 108.4(6)
C2 C3 H3 125.8
N2 C3 H3 125.8
C5 C4 C9 125.6(6)
C5 C4 N2 120.4(6)
C9 C4 N2 113.9(5)
C6 C5 C4 118.9(6)
C6 C5 H5 120.5
C4 C5 H5 120.5
C5 C6 C7 118.8(6)
C5 C6 C19 119.7(7)
C7 C6 C19 121.5(6)
C8 C7 C6 120.6(6)
C8 C7 H7 119.7
C6 C7 H7 119.7
C9 C8 C7 122.8(6)
C9 C8 H8 118.6
C7 C8 H8 118.6
C8 C9 C4 113.2(5)
C8 C9 Ir1 131.2(5)
C4 C9 Ir1 115.4(4)
N3 C10 C11 110.2(7)
N3 C10 H10 124.9
C11 C10 H10 124.9
C12 C11 C10 105.8(7)
C12 C11 H11 127.1
C10 C11 H11 127.1
N4 C12 C11 107.9(7)
N4 C12 H12 126.1
C11 C12 H12 126.1
C18 C13 C14 122.0(7)
C18 C13 N4 114.9(6)
C14 C13 N4 123.1(6)
C15 C14 C13 121.6(7)
C15 C14 H14 119.2
C13 C14 H14 119.2
C14 C15 C16 116.7(7)
C14 C15 C20 120.8(8)
C16 C15 C20 122.3(8)
C15 C16 C17 122.9(7)
C15 C16 H16 118.5
C17 C16 H16 118.5
C16 C17 C18 121.5(6)
C16 C17 H17 119.2
C18 C17 H17 119.2
C13 C18 C17 115.2(6)
C13 C18 Ir1 114.0(5)
C17 C18 Ir1 130.7(5)
C6 C19 H19A 109.5
C6 C19 H19B 109.5
H19A C19 H19B 109.5
C6 C19 H19C 109.5
H19A C19 H19C 109.5
H19B C19 H19C 109.5
C15 C20 H20A 109.5
C15 C20 H20B 109.5
H20A C20 H20B 109.5
C15 C20 H20C 109.5
H20A C20 H20C 109.5
H20B C20 H20C 109.5
N5 C21 C22 121.3(6)
N5 C21 H21 119.3
C22 C21 H21 119.3
C23 C22 C21 119.2(6)
C23 C22 H22 120.4
C21 C22 H22 120.4
C22 C23 C24 120.3(6)
C22 C23 H23 119.8
C24 C23 H23 119.8
C25 C24 C23 117.3(5)
C25 C24 C32 119.5(5)
C23 C24 C32 123.1(6)
N5 C25 C24 123.2(5)
N5 C25 C26 117.1(5)
C24 C25 C26 119.7(5)
N6 C26 C25 117.2(5)
N6 C26 C27 121.7(5)
C25 C26 C27 121.1(5)
C26 C27 C28 117.9(5)
C26 C27 C31 117.5(5)
C28 C27 C31 124.6(5)
C29 C28 C27 118.9(6)
C29 C28 H28 120.5
C27 C28 H28 120.5
C28 C29 C30 120.5(6)
C28 C29 H29 119.7
C30 C29 H29 119.8
N6 C30 C29 122.9(6)
N6 C30 H30 118.6
C29 C30 H30 118.6
C32 C31 N7 124.5(5)
C32 C31 C27 120.3(5)
N7 C31 C27 115.2(5)
C31 C32 C24 121.8(6)
C31 C32 H32 119.1
C24 C32 H32 119.1
O1 C33 N7 122.5(6)
O1 C33 C34 120.2(6)
N7 C33 C34 117.2(6)
C39 C34 C35 118.9(6)
C39 C34 C33 126.2(6)
C35 C34 C33 114.8(6)
C36 C35 C34 120.7(7)
C36 C35 H35 119.6
C34 C35 H35 119.6
C35 C36 C37 120.8(7)
C35 C36 H36 119.6
C37 C36 H36 119.6
C38 C37 C36 120.1(7)
C38 C37 H37 119.9
C36 C37 H37 119.9
O3 C38 C37 124.6(7)
O3 C38 C39 116.8(6)
C37 C38 C39 118.6(7)
O2 C39 C34 120.6(5)
O2 C39 C38 118.5(6)
C34 C39 C38 120.6(6)
O3 C40 H40A 109.5
O3 C40 H40B 109.5
H40A C40 H40B 109.5
O3 C40 H40C 109.5
H40A C40 H40C 109.5
H40B C40 H40C 109.5
O2 C41 H41A 109.5
O2 C41 H41B 109.5
H41A C41 H41B 109.5
O2 C41 H41C 109.5
H41A C41 H41C 109.5
H41B C41 H41C 109.5
F2 P1 F1 91.1(2)
F2 P1 F3 90.8(3)
F1 P1 F3 89.9(2)
F2 P1 F6 89.7(2)
F1 P1 F6 90.0(2)
F3 P1 F6 179.5(3)
F2 P1 F4 89.0(2)
F1 P1 F4 179.6(3)
F3 P1 F4 89.7(2)
F6 P1 F4 90.4(2)
F2 P1 F5 179.1(3)
F1 P1 F5 89.8(2)
F3 P1 F5 89.2(3)
F6 P1 F5 90.2(2)
F4 P1 F5 90.1(2)

loop_
_geom_bond_atom_site_label_1
_geom_bond_atom_site_label_2
_geom_bond_distance
Ir1 N3 1.997(5)
Ir1 C9 2.005(6)
Ir1 N1 2.007(5)
Ir1 C18 2.009(6)
Ir1 N6 2.124(4)
Ir1 N5 2.128(4)
O1 C33 1.224(7)
O2 C39 1.365(6)
O2 C41 1.484(8)
O3 C38 1.353(7)
O3 C40 1.422(7)
N1 C1 1.358(7)
N1 N2 1.384(6)
N2 C3 1.354(7)
N2 C4 1.445(7)
N3 N4 1.343(6)
N3 C10 1.363(7)
N4 C12 1.339(7)
N4 C13 1.428(8)
N5 C21 1.346(7)
N5 C25 1.355(6)
N6 C30 1.347(7)
N6 C26 1.356(7)
N7 C33 1.354(7)
N7 C31 1.401(7)
N7 H7A 0.8800
C1 C2 1.393(8)
C1 H1 0.9500
C2 C3 1.335(8)
C2 H2 0.9500
C3 H3 0.9500
C4 C5 1.369(7)
C4 C9 1.399(8)
C5 C6 1.347(8)
C5 H5 0.9500
C6 C7 1.390(8)
C6 C19 1.503(8)
C7 C8 1.383(7)
C7 H7 0.9500
C8 C9 1.375(7)
C8 H8 0.9500
C10 C11 1.375(8)
C10 H10 0.9500
C11 C12 1.358(9)
C11 H11 0.9500
C12 H12 0.9500
C13 C18 1.386(8)
C13 C14 1.411(8)
C14 C15 1.345(10)
C14 H14 0.9500
C15 C16 1.370(10)
C15 C20 1.502(9)
C16 C17 1.377(8)
C16 H16 0.9500
C17 C18 1.389(7)
C17 H17 0.9500
C19 H19A 0.9800
C19 H19B 0.9800
C19 H19C 0.9800
C20 H20A 0.9800
C20 H20B 0.9800
C20 H20C 0.9800
C21 C22 1.408(8)
C21 H21 0.9500
C22 C23 1.366(8)
C22 H22 0.9500
C23 C24 1.399(7)
C23 H23 0.9500
C24 C25 1.388(7)
C24 C32 1.427(8)
C25 C26 1.411(7)
C26 C27 1.419(7)
C27 C28 1.429(8)
C27 C31 1.455(7)
C28 C29 1.335(8)
C28 H28 0.9500
C29 C30 1.395(8)
C29 H29 0.9500
C30 H30 0.9500
C31 C32 1.343(7)
C32 H32 0.9500
C33 C34 1.500(8)
C34 C39 1.396(8)
C34 C35 1.397(8)
C35 C36 1.364(9)
C35 H35 0.9500
C36 C37 1.397(9)
C36 H36 0.9500
C37 C38 1.390(8)
C37 H37 0.9500
C38 C39 1.416(8)
C40 H40A 0.9800
C40 H40B 0.9800
C40 H40C 0.9800
C41 H41A 0.9800
C41 H41B 0.9800
C41 H41C 0.9800
P1 F2 1.572(4)
P1 F1 1.587(4)
P1 F3 1.595(4)
P1 F6 1.597(4)
P1 F4 1.601(4)
P1 F5 1.604(4)

loop_
_geom_hbond_atom_site_label_D
_geom_hbond_atom_site_label_H
_geom_hbond_atom_site_label_A
_geom_hbond_distance_DH
_geom_hbond_distance_HA
_geom_hbond_distance_DA
_geom_hbond_angle_DHA
N7 H7A O2 0.88 1.96 2.680(6) 137.6

loop_
_geom_torsion_atom_site_label_1
_geom_torsion_atom_site_label_2
_geom_torsion_atom_site_label_3
_geom_torsion_atom_site_label_4
_geom_torsion
C9 Ir1 N1 C1 172.8(6)
C18 Ir1 N1 C1 85.2(6)
N6 Ir1 N1 C1 -91.6(6)
N5 Ir1 N1 C1 -14.4(6)
C9 Ir1 N1 N2 0.5(4)
C18 Ir1 N1 N2 -87.1(4)
N6 Ir1 N1 N2 96.1(4)
N5 Ir1 N1 N2 173.3(4)
C1 N1 N2 C3 1.2(6)
Ir1 N1 N2 C3 176.0(4)
C1 N1 N2 C4 -176.8(4)
Ir1 N1 N2 C4 -2.0(6)
C9 Ir1 N3 N4 -86.9(4)
C18 Ir1 N3 N4 0.2(4)
N6 Ir1 N3 N4 176.7(4)
N5 Ir1 N3 N4 99.7(4)
C9 Ir1 N3 C10 90.8(6)
C18 Ir1 N3 C10 177.9(6)
N6 Ir1 N3 C10 -5.6(6)
N5 Ir1 N3 C10 -82.6(6)
C10 N3 N4 C12 -0.8(6)
Ir1 N3 N4 C12 177.6(4)
C10 N3 N4 C13 -178.2(5)
Ir1 N3 N4 C13 0.3(6)
N3 Ir1 N5 C21 -85.0(5)
N1 Ir1 N5 C21 88.4(5)
C18 Ir1 N5 C21 -5.1(5)
N6 Ir1 N5 C21 179.1(5)
N3 Ir1 N5 C25 95.5(4)
N1 Ir1 N5 C25 -91.1(4)
C18 Ir1 N5 C25 175.4(4)
N6 Ir1 N5 C25 -0.4(4)
N3 Ir1 N6 C30 93.6(5)
C9 Ir1 N6 C30 -1.9(5)
N1 Ir1 N6 C30 -82.4(5)
N5 Ir1 N6 C30 -178.2(5)
N3 Ir1 N6 C26 -88.2(4)
C9 Ir1 N6 C26 176.3(4)
N1 Ir1 N6 C26 95.7(4)
N5 Ir1 N6 C26 0.0(4)
N2 N1 C1 C2 0.0(6)
Ir1 N1 C1 C2 -172.8(4)
N1 C1 C2 C3 -1.2(7)
C1 C2 C3 N2 1.9(7)
N1 N2 C3 C2 -2.0(7)
C4 N2 C3 C2 175.4(6)
C3 N2 C4 C5 5.9(10)
N1 N2 C4 C5 -176.7(5)
C3 N2 C4 C9 -174.4(6)
N1 N2 C4 C9 2.9(7)
C9 C4 C5 C6 -0.7(10)
N2 C4 C5 C6 179.0(6)
C4 C5 C6 C7 -0.4(10)
C4 C5 C6 C19 -178.7(6)
C5 C6 C7 C8 1.7(10)
C19 C6 C7 C8 -180.0(6)
C6 C7 C8 C9 -2.2(9)
C7 C8 C9 C4 1.1(8)
C7 C8 C9 Ir1 -175.1(4)
C5 C4 C9 C8 0.3(9)
N2 C4 C9 C8 -179.3(5)
C5 C4 C9 Ir1 177.1(5)
N2 C4 C9 Ir1 -2.5(6)
N3 Ir1 C9 C8 -10.1(6)
N1 Ir1 C9 C8 177.2(6)
C18 Ir1 C9 C8 -90.0(6)
N6 Ir1 C9 C8 86.1(6)
N3 Ir1 C9 C4 173.8(4)
N1 Ir1 C9 C4 1.2(4)
C18 Ir1 C9 C4 94.0(5)
N6 Ir1 C9 C4 -90.0(4)
N4 N3 C10 C11 1.2(6)
Ir1 N3 C10 C11 -176.7(4)
N3 C10 C11 C12 -1.1(7)
N3 N4 C12 C11 0.2(7)
C13 N4 C12 C11 176.8(6)
C10 C11 C12 N4 0.5(7)
C12 N4 C13 C18 -177.5(6)
N3 N4 C13 C18 -0.9(8)
C12 N4 C13 C14 0.7(11)
N3 N4 C13 C14 177.2(6)
C18 C13 C14 C15 -2.2(11)
N4 C13 C14 C15 179.8(7)
C13 C14 C15 C16 3.1(12)
C13 C14 C15 C20 179.4(7)
C14 C15 C16 C17 -2.9(12)
C20 C15 C16 C17 -179.2(7)
C15 C16 C17 C18 1.8(11)
C14 C13 C18 C17 0.8(9)
N4 C13 C18 C17 179.0(5)
C14 C13 C18 Ir1 -177.1(5)
N4 C13 C18 Ir1 1.1(7)
C16 C17 C18 C13 -0.6(9)
C16 C17 C18 Ir1 176.9(5)
N3 Ir1 C18 C13 -0.7(4)
C9 Ir1 C18 C13 94.6(5)
N1 Ir1 C18 C13 174.9(5)
N5 Ir1 C18 C13 -88.6(5)
N3 Ir1 C18 C17 -178.2(6)
C9 Ir1 C18 C17 -82.9(6)
N1 Ir1 C18 C17 -2.7(6)
N5 Ir1 C18 C17 93.9(6)
C25 N5 C21 C22 0.5(8)
Ir1 N5 C21 C22 -179.0(4)
N5 C21 C22 C23 -1.6(9)
C21 C22 C23 C24 1.8(9)
C22 C23 C24 C25 -1.0(9)
C22 C23 C24 C32 -179.2(6)
C21 N5 C25 C24 0.3(8)
Ir1 N5 C25 C24 179.9(4)
C21 N5 C25 C26 -178.8(5)
Ir1 N5 C25 C26 0.7(6)
C23 C24 C25 N5 -0.1(8)
C32 C24 C25 N5 178.2(5)
C23 C24 C25 C26 179.0(5)
C32 C24 C25 C26 -2.7(8)
C30 N6 C26 C25 178.8(5)
Ir1 N6 C26 C25 0.5(6)
C30 N6 C26 C27 -2.7(8)
Ir1 N6 C26 C27 179.0(4)
N5 C25 C26 N6 -0.8(8)
C24 C25 C26 N6 -180.0(5)
N5 C25 C26 C27 -179.3(5)
C24 C25 C26 C27 1.5(8)
N6 C26 C27 C28 3.6(9)
C25 C26 C27 C28 -178.0(5)
N6 C26 C27 C31 -176.3(5)
C25 C26 C27 C31 2.1(8)
C26 C27 C28 C29 -2.7(9)
C31 C27 C28 C29 177.2(6)
C27 C28 C29 C30 1.2(10)
C26 N6 C30 C29 1.0(9)
Ir1 N6 C30 C29 179.1(5)
C28 C29 C30 N6 -0.3(11)
C33 N7 C31 C32 -10.3(10)
C33 N7 C31 C27 169.6(5)
C26 C27 C31 C32 -4.8(8)
C28 C27 C31 C32 175.4(6)
C26 C27 C31 N7 175.3(5)
C28 C27 C31 N7 -4.6(8)
N7 C31 C32 C24 -176.3(5)
C27 C31 C32 C24 3.8(9)
C25 C24 C32 C31 0.0(9)
C23 C24 C32 C31 178.2(6)
C31 N7 C33 O1 -12.2(10)
C31 N7 C33 C34 166.5(5)
O1 C33 C34 C39 -179.1(6)
N7 C33 C34 C39 2.1(9)
O1 C33 C34 C35 2.3(9)
N7 C33 C34 C35 -176.5(5)
C39 C34 C35 C36 -0.2(10)
C33 C34 C35 C36 178.5(6)
C34 C35 C36 C37 -3.4(11)
C35 C36 C37 C38 2.9(11)
C40 O3 C38 C37 -13.6(9)
C40 O3 C38 C39 167.8(6)
C36 C37 C38 O3 -177.5(6)
C36 C37 C38 C39 1.1(10)
C41 O2 C39 C34 121.3(6)
C41 O2 C39 C38 -64.9(8)
C35 C34 C39 O2 178.0(6)
C33 C34 C39 O2 -0.5(10)
C35 C34 C39 C38 4.3(9)
C33 C34 C39 C38 -174.2(6)
O3 C38 C39 O2 0.1(9)
C37 C38 C39 O2 -178.6(6)
O3 C38 C39 C34 174.0(5)
C37 C38 C39 C34 -4.7(10)
